data_1507373
loop_
_publ_author_name
'Lagona, Jason'
'Fettinger, James C.'
'Isaacs, Lyle'

_publ_contact_author
;
Lyle Isaacs
University of Maryland
Department of Chemistry and Biochemistry
College Park, MD 20742
;
_publ_section_title
;
 Cucurbit[n]uril analogues.
;
_journal_issue 20
_journal_name_full 'Organic letters'
_journal_page_first 3745
_journal_page_last 3747
_journal_paper_doi 10.1021/ol035468w
_journal_volume 5
_journal_year 2003
_chemical_formula_sum 'C48 H50 N20 O12'
_chemical_formula_weight 1099.08
_chemical_name_systematic
; 
 ? 
;
_space_group_IT_number 2
_symmetry_cell_setting triclinic
_symmetry_space_group_name_Hall '-P 1'
_symmetry_space_group_name_H-M 'P -1'
_atom_sites_solution_hydrogens geom
_atom_sites_solution_primary direct
_atom_sites_solution_secondary difmap
_audit_creation_method SHELXL-97
_cell_angle_alpha 117.167(2)
_cell_angle_beta 109.577(2)
_cell_angle_gamma 95.016(2)
_cell_formula_units_Z 2
_cell_length_a 12.6242(16)
_cell_length_b 16.104(2)
_cell_length_c 16.198(2)
_cell_measurement_temperature 193(2)
_cell_volume 2644.4(6)
_computing_cell_refinement 'Bruker SMART'
_computing_data_collection 'Bruker SMART'
_computing_data_reduction 'Bruker SAINT'
_computing_molecular_graphics 'Bruker SHELXTL'
_computing_publication_material 'Bruker SHELXTL'
_computing_structure_refinement 'SHELXL-97 (Sheldrick, 1997)'
_computing_structure_solution 'SHELXS-97 (Sheldrick, 1990)'
_diffrn_ambient_temperature 193(2)
_diffrn_measured_fraction_theta_full 0.998
_diffrn_measured_fraction_theta_max 0.998
_diffrn_measurement_device_type 'CCD area detector'
_diffrn_measurement_method 'phi and omega scans'
_diffrn_radiation_monochromator graphite
_diffrn_radiation_source 'fine-focus sealed tube'
_diffrn_radiation_type MoK\a
_diffrn_radiation_wavelength 0.71073
_diffrn_reflns_av_R_equivalents 0.0355
_diffrn_reflns_av_sigmaI/netI 0.0523
_diffrn_reflns_limit_h_max 13
_diffrn_reflns_limit_h_min -13
_diffrn_reflns_limit_k_max 17
_diffrn_reflns_limit_k_min -17
_diffrn_reflns_limit_l_max 17
_diffrn_reflns_limit_l_min -17
_diffrn_reflns_number 13627
_diffrn_reflns_theta_full 22.50
_diffrn_reflns_theta_max 22.50
_diffrn_reflns_theta_min 1.56
_diffrn_standards_decay_% 0
_exptl_absorpt_coefficient_mu 0.103
_exptl_absorpt_correction_type 'Empirical, SADABS'
_exptl_crystal_colour Colorless
_exptl_crystal_density_diffrn 1.380
_exptl_crystal_density_meas 0
_exptl_crystal_density_method 'not measured'
_exptl_crystal_description Block
_exptl_crystal_F_000 1148
_exptl_crystal_size_max 0.313
_exptl_crystal_size_mid 0.237
_exptl_crystal_size_min 0.145
_refine_diff_density_max 0.514
_refine_diff_density_min -0.438
_refine_diff_density_rms 0.088
_refine_ls_extinction_coef 0.0075(19)
_refine_ls_extinction_expression Fc^*^=kFc[1+0.001xFc^2^\l^3^/sin(2\q)]^-1/4^
_refine_ls_extinction_method SHELXL
_refine_ls_goodness_of_fit_ref 1.076
_refine_ls_hydrogen_treatment mixed
_refine_ls_matrix_type full
_refine_ls_number_parameters 740
_refine_ls_number_reflns 6903
_refine_ls_number_restraints 15
_refine_ls_restrained_S_all 1.078
_refine_ls_R_factor_all 0.1176
_refine_ls_R_factor_gt 0.0886
_refine_ls_shift/su_max 0.000
_refine_ls_shift/su_mean 0.000
_refine_ls_structure_factor_coef Fsqd
_refine_ls_weighting_details 'calc w=1/[\s^2^(Fo^2^)+(0.1450P)^2^+3.7500P] where P=(Fo^2^+2Fc^2^)/3'
_refine_ls_weighting_scheme calc
_refine_ls_wR_factor_gt 0.2379
_refine_ls_wR_factor_ref 0.2561
_reflns_number_gt 4981
_reflns_number_total 6903
_reflns_threshold_expression >2sigma(I)
_cod_data_source_file ol035468wsi20030804_122634.cif
_cod_data_source_block CB6Analog
_cod_depositor_comments
;
The following automatic conversions were performed:

'_symmetry_cell_setting' value 'Triclinic' changed to 'triclinic'
according to /home/saulius/struct/CIF-dictionaries/cif_core.dic
dictionary named 'cif_core.dic' version 2.4.1 from 2010-06-29.

Automatic conversion script
Id: cif_fix_values 1715 2011-07-08 13:25:40Z adriana 
;
_cod_original_sg_symbol_H-M P-1
_cod_database_code 1507373

loop_
_symmetry_equiv_pos_as_xyz
'x, y, z'
'-x, -y, -z'

loop_
_atom_site_label
_atom_site_type_symbol
_atom_site_fract_x
_atom_site_fract_y
_atom_site_fract_z
_atom_site_U_iso_or_equiv
_atom_site_adp_type
_atom_site_occupancy
_atom_site_symmetry_multiplicity
_atom_site_calc_flag
_atom_site_refinement_flags
_atom_site_disorder_assembly
_atom_site_disorder_group
C1 C 0.2622(4) 0.5326(3) 0.2015(3) 0.0380(11) Uani 1 1 d . . .
C1A C 0.3746(4) 0.4578(3) 0.2788(3) 0.0349(11) Uani 1 1 d . A .
C1B C 0.3396(4) 0.3484(3) 0.2389(3) 0.0402(11) Uani 1 1 d . A .
N1B N 0.2508(4) 0.3286(3) 0.2644(3) 0.0461(10) Uani 1 1 d . . .
C1D C 0.2247(10) 0.2370(8) 0.2655(9) 0.049(2) Uiso 0.50 1 d P A 1
H1D1 H 0.2085 0.2500 0.3254 0.059 Uiso 0.50 1 calc PR A 1
H1D2 H 0.2924 0.2098 0.2695 0.059 Uiso 0.50 1 calc PR A 1
C1E C 0.1185(10) 0.1668(8) 0.1674(9) 0.056(3) Uiso 0.50 1 d P A 1
H1E1 H 0.1326 0.1599 0.1084 0.067 Uiso 0.50 1 calc PR A 1
H1E2 H 0.0498 0.1921 0.1670 0.067 Uiso 0.50 1 calc PR A 1
C1F C 0.0933(12) 0.0669(9) 0.1579(10) 0.073(3) Uiso 0.50 1 d P A 1
H1F1 H 0.1660 0.0463 0.1680 0.087 Uiso 0.50 1 calc PR A 1
H1F2 H 0.0705 0.0731 0.2128 0.087 Uiso 0.50 1 calc PR A 1
C1G C -0.0036(17) -0.0112(14) 0.0545(14) 0.113(5) Uiso 0.50 1 d P A 1
H1G1 H -0.0797 -0.0002 0.0514 0.170 Uiso 0.50 1 calc PR A 1
H1G2 H -0.0037 -0.0755 0.0460 0.170 Uiso 0.50 1 calc PR A 1
H1G3 H 0.0101 -0.0082 -0.0002 0.170 Uiso 0.50 1 calc PR A 1
C1H C 0.1818(11) 0.2259(8) 0.2169(10) 0.049(2) Uiso 0.50 1 d P A 2
H1H1 H 0.1781 0.1869 0.1473 0.059 Uiso 0.50 1 calc PR A 2
H1H2 H 0.1006 0.2243 0.2099 0.059 Uiso 0.50 1 calc PR A 2
C1I C 0.2328(12) 0.1806(10) 0.2775(10) 0.074(3) Uiso 0.50 1 d P A 2
H1I1 H 0.2338 0.2180 0.3462 0.088 Uiso 0.50 1 calc PR A 2
H1I2 H 0.3150 0.1842 0.2866 0.088 Uiso 0.50 1 calc PR A 2
C1J C 0.1643(16) 0.0753(12) 0.2263(14) 0.101(5) Uiso 0.50 1 d P A 2
H1J1 H 0.1643 0.0381 0.1579 0.121 Uiso 0.50 1 calc PR A 2
H1J2 H 0.0819 0.0720 0.2160 0.121 Uiso 0.50 1 calc PR A 2
C1K C 0.214(2) 0.0258(18) 0.2880(19) 0.151(8) Uiso 0.50 1 d P A 2
H1K1 H 0.2763 0.0005 0.2717 0.226 Uiso 0.50 1 calc PR A 2
H1K2 H 0.1505 -0.0280 0.2698 0.226 Uiso 0.50 1 calc PR A 2
H1K3 H 0.2451 0.0736 0.3615 0.226 Uiso 0.50 1 calc PR A 2
N1 N 0.3455(3) 0.4835(3) 0.2006(3) 0.0367(9) Uani 1 1 d . . .
O1 O 0.2214(3) 0.5628(2) 0.1459(2) 0.0489(9) Uani 1 1 d . . .
O1B O 0.3816(3) 0.2893(2) 0.1928(3) 0.0535(9) Uani 1 1 d . . .
C2 C 0.1576(4) 0.5977(3) 0.3140(4) 0.0423(12) Uani 1 1 d . . .
H2A H 0.1171 0.5683 0.3412 0.051 Uiso 1 1 calc R . .
H2B H 0.0967 0.5965 0.2555 0.051 Uiso 1 1 calc R . .
C2A C 0.2934(4) 0.4966(3) 0.3303(3) 0.0364(11) Uani 1 1 d . . .
C2B C 0.2185(4) 0.4087(3) 0.3172(3) 0.0424(12) Uani 1 1 d . A .
N2 N 0.2299(3) 0.5396(3) 0.2778(3) 0.0392(9) Uani 1 1 d . A .
O2B O 0.1418(3) 0.4086(3) 0.3469(3) 0.0601(10) Uani 1 1 d . . .
C3 C 0.1762(4) 0.7698(3) 0.3867(4) 0.0398(11) Uani 1 1 d . . .
N3 N 0.2234(3) 0.6999(3) 0.3944(3) 0.0383(9) Uani 1 1 d . . .
O3 O 0.0932(3) 0.7511(3) 0.3089(3) 0.0516(9) Uani 1 1 d . . .
C4 C 0.2289(4) 0.8689(3) 0.4767(3) 0.0409(12) Uani 1 1 d . . .
C5 C 0.1744(5) 0.9403(4) 0.4760(4) 0.0473(13) Uani 1 1 d . . .
H5 H 0.1092 0.9265 0.4162 0.057 Uiso 1 1 calc R . .
C6 C 0.2168(4) 1.0320(3) 0.5642(4) 0.0444(12) Uani 1 1 d . . .
C7 C 0.1557(5) 1.1070(4) 0.5643(4) 0.0457(12) Uani 1 1 d . . .
N7 N 0.1980(4) 1.1940(3) 0.6548(3) 0.0442(10) Uani 1 1 d . . .
O7 O 0.0741(4) 1.0931(3) 0.4896(3) 0.0646(11) Uani 1 1 d . . .
C8 C 0.1448(4) 1.2732(4) 0.6592(4) 0.0459(12) Uani 1 1 d . . .
H8A H 0.0828 1.2505 0.5905 0.055 Uiso 1 1 calc R . .
H8B H 0.1071 1.2879 0.7069 0.055 Uiso 1 1 calc R . .
C8A C 0.3002(4) 1.4301(3) 0.7981(4) 0.0406(12) Uani 1 1 d . . .
C8B C 0.2351(5) 1.4951(4) 0.8548(4) 0.0488(13) Uani 1 1 d . . .
N8B N 0.2841(4) 1.5891(3) 0.8855(3) 0.0509(11) Uani 1 1 d . . .
C8D C 0.2633(6) 1.6757(4) 0.9610(5) 0.0685(17) Uani 1 1 d . . .
H8D1 H 0.2260 1.6558 0.9966 0.082 Uiso 1 1 calc R . .
H8D2 H 0.3396 1.7251 1.0131 0.082 Uiso 1 1 calc R . .
C8E C 0.1877(7) 1.7190(6) 0.9112(7) 0.101(3) Uani 1 1 d . . .
H8E1 H 0.1065 1.6751 0.8692 0.122 Uiso 1 1 calc R . .
H8E2 H 0.2169 1.7288 0.8657 0.122 Uiso 1 1 calc R . .
C8F C 0.1896(8) 1.8190(6) 0.9965(9) 0.132(4) Uani 1 1 d . . .
H8F1 H 0.1232 1.8398 0.9662 0.158 Uiso 1 1 calc R . .
H8F2 H 0.1775 1.8101 1.0496 0.158 Uiso 1 1 calc R . .
C8G C 0.2994(9) 1.8969(6) 1.0458(8) 0.125(3) Uani 1 1 d . . .
H8G1 H 0.3657 1.8774 1.0769 0.187 Uiso 1 1 calc R . .
H8G2 H 0.2950 1.9570 1.0989 0.187 Uiso 1 1 calc R . .
H8G3 H 0.3106 1.9081 0.9943 0.187 Uiso 1 1 calc R . .
N8 N 0.2273(3) 1.3602(3) 0.6917(3) 0.0402(10) Uani 1 1 d . . .
O8B O 0.1542(3) 1.4661(3) 0.8686(3) 0.0621(11) Uani 1 1 d . . .
C9 C 0.2632(4) 1.3791(4) 0.6288(4) 0.0410(12) Uani 1 1 d . . .
C9A C 0.3906(4) 1.5007(3) 0.7984(3) 0.0384(11) Uani 1 1 d . . .
C9B C 0.3776(5) 1.6023(4) 0.8614(4) 0.0486(13) Uani 1 1 d . . .
N9 N 0.3555(3) 1.4643(3) 0.6903(3) 0.0398(10) Uani 1 1 d . . .
O9 O 0.2190(3) 1.3316(3) 0.5365(3) 0.0533(9) Uani 1 1 d . . .
O9B O 0.4392(4) 1.6789(3) 0.8883(3) 0.0640(11) Uani 1 1 d . . .
C10 C 0.6161(4) 1.5500(3) 0.8812(3) 0.0400(11) Uani 1 1 d . . .
H10A H 0.6146 1.6182 0.9045 0.048 Uiso 1 1 calc R . .
H10B H 0.6743 1.5495 0.9397 0.048 Uiso 1 1 calc R . .
N10 N 0.5007(3) 1.4920(3) 0.8527(3) 0.0377(9) Uani 1 1 d . . .
C11 C 0.4865(4) 1.4256(3) 0.8817(3) 0.0392(11) Uani 1 1 d . . .
N11 N 0.3675(3) 1.3913(3) 0.8538(3) 0.0397(10) Uani 1 1 d . . .
O11 O 0.5641(3) 1.4046(2) 0.9296(2) 0.0493(9) Uani 1 1 d . . .
C12 C 0.3168(5) 1.3009(3) 0.8428(4) 0.0459(12) Uani 1 1 d . . .
H12A H 0.2419 1.3031 0.8497 0.055 Uiso 1 1 calc R . .
H12B H 0.3705 1.2948 0.8991 0.055 Uiso 1 1 calc R . .
N12 N 0.2941(3) 1.2137(3) 0.7437(3) 0.0421(10) Uani 1 1 d . . .
C13 C 0.3564(5) 1.1480(4) 0.7456(4) 0.0484(13) Uani 1 1 d . . .
O13 O 0.4400(4) 1.1675(3) 0.8231(3) 0.0628(11) Uani 1 1 d . . .
C14 C 0.3141(4) 1.0522(3) 0.6494(4) 0.0442(12) Uani 1 1 d . . .
C15 C 0.3696(5) 0.9812(4) 0.6489(4) 0.0492(13) Uani 1 1 d . . .
H15 H 0.4369 0.9959 0.7077 0.059 Uiso 1 1 calc R . .
C16 C 0.3261(4) 0.8890(3) 0.5620(4) 0.0443(12) Uani 1 1 d . . .
C17 C 0.3768(5) 0.8110(4) 0.5662(4) 0.0443(12) Uani 1 1 d . . .
N17 N 0.3179(3) 0.7181(3) 0.4844(3) 0.0376(9) Uani 1 1 d . A .
O17 O 0.4630(3) 0.8267(2) 0.6411(3) 0.0588(10) Uani 1 1 d . . .
C18 C 0.3327(4) 0.6374(3) 0.5019(3) 0.0402(11) Uani 1 1 d . . .
H18A H 0.3900 0.6648 0.5736 0.048 Uiso 1 1 calc R A .
H18B H 0.2567 0.6050 0.4941 0.048 Uiso 1 1 calc R . .
N18 N 0.3714(3) 0.5650(3) 0.4357(3) 0.0367(9) Uani 1 1 d . A .
C19 C 0.4883(4) 0.5722(3) 0.4525(3) 0.0372(11) Uani 1 1 d . . .
N19 N 0.4896(3) 0.5073(3) 0.3604(3) 0.0369(9) Uani 1 1 d . A .
O19 O 0.5716(3) 0.6225(2) 0.5342(2) 0.0482(9) Uani 1 1 d . A .
C20 C 0.5978(4) 0.4881(4) 0.3527(4) 0.0403(11) Uani 1 1 d . . .
H20A H 0.6578 0.5099 0.4220 0.048 Uiso 1 1 calc R A .
H20B H 0.5829 0.4169 0.3098 0.048 Uiso 1 1 calc R . .
N31 N 0.926(2) 0.911(3) 0.2427(17) 0.113(12) Uiso 0.35 1 d PD B 1
C31 C 0.8492(16) 0.8821(15) 0.1595(14) 0.147(6) Uiso 0.35 1 d PD B 1
C32 C 0.761(3) 0.880(3) 0.067(2) 0.187(19) Uiso 0.35 1 d PD B 1
H32A H 0.6859 0.8320 0.0392 0.280 Uiso 0.35 1 calc PR B 1
H32B H 0.7905 0.8621 0.0144 0.280 Uiso 0.35 1 calc PR B 1
H32C H 0.7485 0.9446 0.0878 0.280 Uiso 0.35 1 calc PR B 1
N31C N 0.907(4) 0.868(4) 0.222(3) 0.048(13) Uiso 0.10 1 d PD C 2
C31C C 0.8492(16) 0.8821(15) 0.1595(14) 0.147(6) Uiso 0.10 1 d PD C 2
C32C C 0.761(3) 0.880(3) 0.067(2) 0.187(19) Uiso 0.10 1 d PD C 2
H32D H 0.7918 0.8646 0.0155 0.280 Uiso 0.10 1 calc PR C 2
H32E H 0.7462 0.9439 0.0883 0.280 Uiso 0.10 1 calc PR C 2
H32F H 0.6869 0.8302 0.0376 0.280 Uiso 0.10 1 calc PR C 2
N31A N 0.691(4) 0.865(3) 0.049(3) 0.083(13) Uiso 0.15 1 d PD D 3
C31A C 0.725(3) 0.955(3) 0.116(3) 0.066(10) Uiso 0.15 1 d PD D 3
C32A C 0.706(8) 1.050(4) 0.175(6) 0.13(4) Uiso 0.15 1 d PD D 3
H32G H 0.6295 1.0519 0.1349 0.190 Uiso 0.15 1 calc PR D 3
H32H H 0.7681 1.1026 0.1902 0.190 Uiso 0.15 1 calc PR D 3
H32I H 0.7079 1.0579 0.2393 0.190 Uiso 0.15 1 calc PR D 3
N31B N 0.912(4) 0.940(4) 0.249(2) 0.093(19) Uiso 0.15 1 d PD E 4
C31B C 0.8492(16) 0.8821(15) 0.1595(14) 0.147(6) Uiso 0.15 1 d PD E 4
C32B C 0.738(3) 0.858(2) 0.0600(18) 0.022(7) Uiso 0.15 1 d PD E 4
H32J H 0.7582 0.8975 0.0326 0.032 Uiso 0.15 1 calc PR E 4
H32K H 0.6728 0.8738 0.0779 0.032 Uiso 0.15 1 calc PR E 4
H32L H 0.7155 0.7890 0.0081 0.032 Uiso 0.15 1 calc PR E 4
C33 C 0.9399(6) 0.6683(5) -0.0001(5) 0.083(2) Uani 1 1 d . . .
N33 N 0.8815(8) 0.6939(6) -0.0480(7) 0.164(5) Uani 1 1 d . . .
C34 C 1.0082(6) 0.6374(6) 0.0600(6) 0.093(2) Uani 1 1 d . . .
H34A H 1.0509 0.6925 0.1305 0.139 Uiso 1 1 calc R . .
H34B H 1.0644 0.6110 0.0334 0.139 Uiso 1 1 calc R . .
H34C H 0.9580 0.5867 0.0591 0.139 Uiso 1 1 calc R . .
C35 C 0.9352(6) 0.2532(6) 0.4219(6) 0.0764(19) Uani 1 1 d . . .
N35 N 0.9101(6) 0.2916(5) 0.4862(6) 0.102(2) Uani 1 1 d . . .
C36 C 0.9724(8) 0.2059(8) 0.3419(6) 0.133(4) Uani 1 1 d . . .
H36A H 0.9260 0.2107 0.2831 0.199 Uiso 1 1 calc R . .
H36B H 0.9611 0.1371 0.3211 0.199 Uiso 1 1 calc R . .
H36C H 1.0557 0.2374 0.3668 0.199 Uiso 1 1 calc R . .
N37 N 0.7120(11) 0.2889(10) 0.2867(9) 0.076(3) Uani 0.50 1 d P F 1
C37 C 0.6353(13) 0.2179(11) 0.2247(10) 0.065(3) Uani 0.50 1 d P F 1
C38 C 0.5261(10) 0.1339(7) 0.1437(7) 0.088(3) Uani 0.50 1 d P F 1
H38A H 0.4661 0.1367 0.1700 0.131 Uiso 0.50 1 calc PR F 1
H38B H 0.5453 0.0722 0.1264 0.131 Uiso 0.50 1 calc PR F 1
H38C H 0.4961 0.1386 0.0823 0.131 Uiso 0.50 1 calc PR F 1
N37B N 0.677(4) 0.069(3) 0.180(3) 0.127(14) Uiso 0.25 1 d P G 2
C37B C 0.609(2) 0.0984(18) 0.1624(18) 0.059(6) Uiso 0.25 1 d P G 2
C38B C 0.5261(10) 0.1339(7) 0.1437(7) 0.088(3) Uani 0.25 1 d P G 2
H38D H 0.5554 0.1956 0.1495 0.131 Uiso 0.25 1 calc PR G 2
H38E H 0.4920 0.1457 0.1929 0.131 Uiso 0.25 1 calc PR G 2
H38F H 0.4658 0.0884 0.0741 0.131 Uiso 0.25 1 calc PR G 2
N41 N 0.5169(7) 0.7233(6) 0.3492(6) 0.120(2) Uiso 0.60 1 d P H 1
C41 C 0.4475(12) 0.7568(9) 0.3106(10) 0.087(3) Uiso 0.60 1 d P H 1
C42 C 0.3676(13) 0.7986(11) 0.2707(12) 0.142(5) Uiso 0.60 1 d P H 1
H42A H 0.2886 0.7681 0.2579 0.213 Uiso 0.60 1 calc PR H 1
H42B H 0.3682 0.7883 0.2064 0.213 Uiso 0.60 1 calc PR H 1
H42C H 0.3901 0.8686 0.3201 0.213 Uiso 0.60 1 calc PR H 1
N51 N 0.5169(7) 0.7233(6) 0.3492(6) 0.120(2) Uiso 0.40 1 d P I 2
C51 C 0.5805(16) 0.7835(14) 0.4407(15) 0.084(5) Uiso 0.40 1 d P I 2
C52 C 0.6639(13) 0.8591(11) 0.5542(12) 0.123(5) Uiso 0.40 1 d P I 2
H52A H 0.6632 0.9249 0.5678 0.184 Uiso 0.40 1 calc PR I 2
H52B H 0.7438 0.8535 0.5674 0.184 Uiso 0.40 1 calc PR I 2
H52C H 0.6375 0.8467 0.5989 0.184 Uiso 0.40 1 calc PR I 2
N61 N 0.546(2) 0.970(2) 0.520(2) 0.101(8) Uiso 0.25 1 d P . 3
C61 C 0.602(3) 0.931(2) 0.542(2) 0.085(8) Uiso 0.25 1 d P J 3
C62 C 0.6639(13) 0.8591(11) 0.5542(12) 0.123(5) Uiso 0.25 1 d P J 3
H62A H 0.6294 0.8300 0.5842 0.184 Uiso 0.25 1 calc PR J 3
H62B H 0.7474 0.8924 0.5992 0.184 Uiso 0.25 1 calc PR J 3
H62C H 0.6551 0.8078 0.4870 0.184 Uiso 0.25 1 calc PR J 3
N71 N 0.3676(13) 0.7986(11) 0.2707(12) 0.142(5) Uiso 0.25 1 d P K 4
C71 C 0.408(3) 0.887(2) 0.352(2) 0.085(8) Uiso 0.25 1 d P K 4
C72 C 0.459(3) 0.946(2) 0.432(2) 0.080(7) Uiso 0.25 1 d P K 4
H72A H 0.5091 0.9212 0.4705 0.120 Uiso 0.25 1 calc PR K 4
H72B H 0.4044 0.9707 0.4622 0.120 Uiso 0.25 1 calc PR K 4
H72C H 0.5071 0.9987 0.4343 0.120 Uiso 0.25 1 calc PR K 4
N73 N 0.153(2) -0.092(2) 0.233(2) 0.191(9) Uiso 0.50 1 d P L 3
C73 C 0.227(4) -0.133(3) 0.231(3) 0.208(13) Uiso 0.50 1 d P L 3
C74 C 0.326(3) -0.179(2) 0.246(3) 0.179(13) Uiso 0.50 1 d P L 3
H74A H 0.3628 -0.1823 0.2004 0.268 Uiso 0.50 1 calc PR L 3
H74B H 0.2954 -0.2449 0.2307 0.268 Uiso 0.50 1 calc PR L 3
H74C H 0.3852 -0.1394 0.3174 0.268 Uiso 0.50 1 calc PR L 3
N81 N 1.0622(12) 0.5260(10) 0.5573(10) 0.096(3) Uiso 0.50 1 d PD . .
C81 C 0.9670(15) 0.5064(14) 0.4775(13) 0.096(3) Uiso 0.50 1 d PD . .
C82 C 0.8564(12) 0.4513(11) 0.3702(10) 0.096(4) Uiso 0.50 1 d PD . .
H82A H 0.8824 0.4363 0.3156 0.143 Uiso 0.50 1 calc PR . .
H82B H 0.8044 0.4930 0.3692 0.143 Uiso 0.50 1 calc PR . .
H82C H 0.8140 0.3907 0.3594 0.143 Uiso 0.50 1 calc PR . .

loop_
_atom_site_aniso_label
_atom_site_aniso_U_11
_atom_site_aniso_U_22
_atom_site_aniso_U_33
_atom_site_aniso_U_23
_atom_site_aniso_U_13
_atom_site_aniso_U_12
C1 0.042(3) 0.036(3) 0.026(2) 0.009(2) 0.012(2) 0.014(2)
C1A 0.038(3) 0.038(3) 0.029(2) 0.013(2) 0.018(2) 0.019(2)
C1B 0.049(3) 0.037(3) 0.036(3) 0.015(2) 0.023(2) 0.017(2)
N1B 0.053(3) 0.040(2) 0.056(3) 0.022(2) 0.036(2) 0.0171(19)
N1 0.042(2) 0.042(2) 0.031(2) 0.0175(17) 0.0208(18) 0.0200(18)
O1 0.054(2) 0.056(2) 0.0380(19) 0.0234(17) 0.0192(16) 0.0252(17)
O1B 0.069(2) 0.045(2) 0.060(2) 0.0234(18) 0.045(2) 0.0283(18)
C2 0.037(3) 0.040(3) 0.043(3) 0.013(2) 0.021(2) 0.016(2)
C2A 0.037(3) 0.040(3) 0.030(2) 0.013(2) 0.019(2) 0.015(2)
C2B 0.047(3) 0.043(3) 0.036(3) 0.014(2) 0.024(2) 0.017(2)
N2 0.042(2) 0.048(2) 0.034(2) 0.0191(18) 0.0220(18) 0.0243(19)
O2B 0.063(2) 0.055(2) 0.078(3) 0.029(2) 0.053(2) 0.0233(19)
C3 0.041(3) 0.047(3) 0.036(3) 0.019(2) 0.023(2) 0.019(2)
N3 0.039(2) 0.041(2) 0.033(2) 0.0142(18) 0.0192(18) 0.0178(18)
O3 0.053(2) 0.055(2) 0.045(2) 0.0212(17) 0.0220(19) 0.0253(17)
C4 0.049(3) 0.043(3) 0.037(3) 0.018(2) 0.027(2) 0.022(2)
C5 0.055(3) 0.048(3) 0.040(3) 0.020(2) 0.024(2) 0.023(3)
C6 0.055(3) 0.039(3) 0.040(3) 0.018(2) 0.025(3) 0.018(2)
C7 0.050(3) 0.045(3) 0.039(3) 0.018(3) 0.019(3) 0.020(2)
N7 0.051(2) 0.041(2) 0.042(2) 0.018(2) 0.025(2) 0.0203(19)
O7 0.072(3) 0.056(2) 0.053(2) 0.0236(19) 0.017(2) 0.029(2)
C8 0.045(3) 0.048(3) 0.054(3) 0.026(3) 0.029(3) 0.024(2)
C8A 0.050(3) 0.038(3) 0.044(3) 0.017(2) 0.033(2) 0.021(2)
C8B 0.059(3) 0.044(3) 0.054(3) 0.022(3) 0.038(3) 0.022(3)
N8B 0.065(3) 0.044(3) 0.063(3) 0.023(2) 0.051(2) 0.030(2)
C8D 0.079(4) 0.063(4) 0.087(4) 0.036(3) 0.061(4) 0.035(3)
C8E 0.091(5) 0.102(6) 0.114(6) 0.049(5) 0.050(5) 0.058(5)
C8F 0.124(7) 0.070(5) 0.197(10) 0.033(6) 0.106(7) 0.060(5)
C8G 0.154(9) 0.069(5) 0.180(9) 0.052(6) 0.115(8) 0.052(6)
N8 0.044(2) 0.040(2) 0.043(2) 0.0199(19) 0.0255(19) 0.0165(19)
O8B 0.070(3) 0.052(2) 0.079(3) 0.026(2) 0.058(2) 0.0235(19)
C9 0.036(3) 0.049(3) 0.046(3) 0.026(3) 0.022(2) 0.022(2)
C9A 0.045(3) 0.040(3) 0.036(3) 0.017(2) 0.026(2) 0.018(2)
C9B 0.064(3) 0.043(3) 0.061(3) 0.029(3) 0.044(3) 0.028(3)
N9 0.037(2) 0.047(2) 0.040(2) 0.022(2) 0.0216(19) 0.0158(19)
O9 0.047(2) 0.065(2) 0.038(2) 0.0213(19) 0.0162(17) 0.0124(18)
O9B 0.081(3) 0.044(2) 0.090(3) 0.029(2) 0.065(2) 0.030(2)
C10 0.046(3) 0.041(3) 0.026(2) 0.011(2) 0.019(2) 0.010(2)
N10 0.048(2) 0.041(2) 0.035(2) 0.0193(18) 0.0264(19) 0.0200(18)
C11 0.052(3) 0.034(3) 0.025(2) 0.007(2) 0.019(2) 0.018(2)
N11 0.052(3) 0.035(2) 0.038(2) 0.0164(18) 0.0274(19) 0.0161(19)
O11 0.064(2) 0.044(2) 0.0370(19) 0.0175(17) 0.0224(18) 0.0197(18)
C12 0.063(3) 0.039(3) 0.039(3) 0.012(2) 0.035(3) 0.018(2)
N12 0.051(2) 0.040(2) 0.037(2) 0.0160(19) 0.024(2) 0.0203(19)
C13 0.058(3) 0.042(3) 0.043(3) 0.017(2) 0.025(3) 0.018(3)
O13 0.073(3) 0.047(2) 0.045(2) 0.0116(18) 0.015(2) 0.0258(19)
C14 0.055(3) 0.039(3) 0.039(3) 0.016(2) 0.024(3) 0.020(2)
C15 0.057(3) 0.044(3) 0.038(3) 0.016(2) 0.017(2) 0.020(3)
C16 0.053(3) 0.040(3) 0.039(3) 0.016(2) 0.024(2) 0.019(2)
C17 0.049(3) 0.045(3) 0.041(3) 0.018(2) 0.025(3) 0.022(2)
N17 0.040(2) 0.040(2) 0.034(2) 0.0153(19) 0.0200(18) 0.0173(18)
O17 0.062(2) 0.047(2) 0.043(2) 0.0116(17) 0.0099(19) 0.0240(18)
C18 0.048(3) 0.042(3) 0.032(2) 0.016(2) 0.023(2) 0.019(2)
N18 0.043(2) 0.037(2) 0.0271(19) 0.0094(17) 0.0198(17) 0.0182(18)
C19 0.041(3) 0.040(3) 0.031(3) 0.017(2) 0.016(2) 0.017(2)
N19 0.038(2) 0.041(2) 0.031(2) 0.0135(17) 0.0198(18) 0.0170(17)
O19 0.050(2) 0.052(2) 0.0327(19) 0.0143(17) 0.0156(18) 0.0210(17)
C20 0.040(3) 0.051(3) 0.043(3) 0.027(2) 0.025(2) 0.024(2)
C33 0.072(4) 0.078(5) 0.065(4) 0.039(4) -0.006(4) -0.001(4)
N33 0.119(6) 0.126(6) 0.166(8) 0.099(7) -0.045(6) -0.028(5)
C34 0.069(4) 0.136(7) 0.088(5) 0.079(5) 0.024(4) 0.016(4)
C35 0.070(4) 0.111(6) 0.089(5) 0.066(4) 0.053(4) 0.047(4)
N35 0.122(5) 0.137(6) 0.138(6) 0.099(5) 0.105(5) 0.081(5)
C36 0.091(6) 0.198(10) 0.071(5) 0.030(6) 0.050(5) 0.043(6)
N37 0.085(8) 0.094(9) 0.069(7) 0.045(7) 0.046(7) 0.052(7)
C37 0.090(10) 0.076(9) 0.044(7) 0.032(7) 0.038(7) 0.051(8)
C38 0.140(9) 0.077(6) 0.082(6) 0.045(6) 0.073(7) 0.059(7)
C38B 0.140(9) 0.077(6) 0.082(6) 0.045(6) 0.073(7) 0.059(7)

loop_
_atom_type_symbol
_atom_type_description
_atom_type_scat_dispersion_real
_atom_type_scat_dispersion_imag
_atom_type_scat_source
C C 0.0033 0.0016 'International Tables Vol C Tables 4.2.6.8 and 6.1.1.4'
H H 0.0000 0.0000 'International Tables Vol C Tables 4.2.6.8 and 6.1.1.4'
N N 0.0061 0.0033 'International Tables Vol C Tables 4.2.6.8 and 6.1.1.4'
O O 0.0106 0.0060 'International Tables Vol C Tables 4.2.6.8 and 6.1.1.4'

loop_
_geom_angle_atom_site_label_1
_geom_angle_atom_site_label_2
_geom_angle_atom_site_label_3
_geom_angle
_geom_angle_site_symmetry_1
_geom_angle_site_symmetry_3
O1 C1 N1 127.4(4) . .
O1 C1 N2 125.3(4) . .
N1 C1 N2 107.3(4) . .
N19 C1A N1 116.2(4) . .
N19 C1A C2A 104.0(3) . .
N1 C1A C2A 102.8(3) . .
N19 C1A C1B 112.6(4) . .
N1 C1A C1B 115.3(4) . .
C2A C1A C1B 103.9(4) . .
O1B C1B N1B 125.5(4) . .
O1B C1B C1A 126.3(4) . .
N1B C1B C1A 108.2(4) . .
C2B N1B C1B 114.3(4) . .
C2B N1B C1H 124.3(6) . .
C1B N1B C1H 120.1(5) . .
C2B N1B C1D 122.7(6) . .
C1B N1B C1D 119.9(5) . .
C1H N1B C1D 27.8(5) . .
N1B C1D C1E 106.7(10) . .
C1D C1E C1F 109.9(10) . .
C1G C1F C1E 112.7(12) . .
N1B C1H C1I 112.9(10) . .
C1H C1I C1J 112.2(12) . .
C1I C1J C1K 113.8(16) . .
C1 N1 C10 121.1(4) . 2_676
C1 N1 C1A 112.8(4) . .
C10 N1 C1A 125.5(4) 2_676 .
N2 C2 N3 113.6(4) . .
N2 C2A N18 114.1(4) . .
N2 C2A C2B 114.5(4) . .
N18 C2A C2B 112.1(4) . .
N2 C2A C1A 104.9(3) . .
N18 C2A C1A 104.5(3) . .
C2B C2A C1A 105.5(4) . .
O2B C2B N1B 125.7(5) . .
O2B C2B C2A 126.2(4) . .
N1B C2B C2A 108.1(4) . .
C1 N2 C2A 112.2(4) . .
C1 N2 C2 125.1(4) . .
C2A N2 C2 121.8(4) . .
O3 C3 N3 121.6(4) . .
O3 C3 C4 121.7(4) . .
N3 C3 C4 116.7(4) . .
C3 N3 N17 123.3(4) . .
C3 N3 C2 117.3(4) . .
N17 N3 C2 118.1(4) . .
C16 C4 C5 121.0(4) . .
C16 C4 C3 120.6(4) . .
C5 C4 C3 118.3(4) . .
C6 C5 C4 119.0(5) . .
C14 C6 C5 120.0(5) . .
C14 C6 C7 121.2(4) . .
C5 C6 C7 118.8(5) . .
O7 C7 N7 121.2(4) . .
O7 C7 C6 122.8(4) . .
N7 C7 C6 116.0(4) . .
C7 N7 N12 123.0(4) . .
C7 N7 C8 118.9(4) . .
N12 N7 C8 118.0(4) . .
N8 C8 N7 113.4(4) . .
N11 C8A N8 114.9(4) . .
N11 C8A C9A 105.2(4) . .
N8 C8A C9A 105.1(4) . .
N11 C8A C8B 112.1(4) . .
N8 C8A C8B 113.8(4) . .
C9A C8A C8B 104.5(4) . .
O8B C8B N8B 126.7(4) . .
O8B C8B C8A 125.1(4) . .
N8B C8B C8A 108.2(4) . .
C8B N8B C9B 114.8(4) . .
C8B N8B C8D 124.1(4) . .
C9B N8B C8D 119.4(4) . .
C8E C8D N8B 111.7(6) . .
C8D C8E C8F 108.2(7) . .
C8G C8F C8E 113.8(7) . .
C9 N8 C8 125.2(4) . .
C9 N8 C8A 111.6(4) . .
C8 N8 C8A 122.1(4) . .
O9 C9 N8 125.7(5) . .
O9 C9 N9 126.2(5) . .
N8 C9 N9 108.0(4) . .
N10 C9A N9 116.9(4) . .
N10 C9A C8A 103.5(4) . .
N9 C9A C8A 103.1(4) . .
N10 C9A C9B 110.6(4) . .
N9 C9A C9B 116.0(4) . .
C8A C9A C9B 104.8(4) . .
O9B C9B N8B 125.9(4) . .
O9B C9B C9A 126.6(4) . .
N8B C9B C9A 107.4(4) . .
C9 N9 C20 121.8(4) . 2_676
C9 N9 C9A 112.0(4) . .
C20 N9 C9A 126.1(4) 2_676 .
N1 C10 N10 114.3(4) 2_676 .
C11 N10 C9A 112.0(4) . .
C11 N10 C10 122.4(4) . .
C9A N10 C10 125.6(4) . .
O11 C11 N10 126.3(5) . .
O11 C11 N11 125.0(5) . .
N10 C11 N11 108.5(4) . .
C11 N11 C8A 110.6(4) . .
C11 N11 C12 122.9(4) . .
C8A N11 C12 121.5(4) . .
N11 C12 N12 113.7(4) . .
C13 N12 N7 122.8(4) . .
C13 N12 C12 117.8(4) . .
N7 N12 C12 118.6(4) . .
O13 C13 N12 121.4(4) . .
O13 C13 C14 122.3(5) . .
N12 C13 C14 116.3(5) . .
C6 C14 C15 120.7(4) . .
C6 C14 C13 120.5(4) . .
C15 C14 C13 118.7(5) . .
C16 C15 C14 119.6(5) . .
C4 C16 C15 119.7(5) . .
C4 C16 C17 120.8(4) . .
C15 C16 C17 119.1(5) . .
O17 C17 N17 121.0(4) . .
O17 C17 C16 122.3(4) . .
N17 C17 C16 116.5(4) . .
C17 N17 N3 121.4(4) . .
C17 N17 C18 117.6(4) . .
N3 N17 C18 118.9(4) . .
N18 C18 N17 115.8(4) . .
C19 N18 C18 124.4(4) . .
C19 N18 C2A 111.6(3) . .
C18 N18 C2A 120.8(4) . .
O19 C19 N19 127.1(4) . .
O19 C19 N18 125.4(4) . .
N19 C19 N18 107.4(4) . .
C19 N19 C1A 112.6(4) . .
C19 N19 C20 122.0(4) . .
C1A N19 C20 125.3(4) . .
N9 C20 N19 114.2(4) 2_676 .
N31 C31 C32 162(3) . .
N31A C31A C32A 154(5) . .
N33 C33 C34 177.8(10) . .
N35 C35 C36 177.7(9) . .
N37 C37 C38 172.9(12) . .
N41 C41 C42 177.1(14) . .
C61 N61 N61 178(4) . 2_676
N73 C73 C74 171(4) . .
C81 N81 C82 139(4) 2_766 2_766
C81 N81 C81 45(3) 2_766 .
C82 N81 C81 175.5(16) 2_766 .
C81 N81 N81 32(2) 2_766 2_766
C82 N81 N81 172(2) 2_766 2_766
C81 N81 N81 12.6(11) . 2_766
N81 C81 C81 113(5) 2_766 2_766
N81 C81 N81 135(3) 2_766 .
C81 C81 N81 21.9(16) 2_766 .
N81 C81 C82 28(3) 2_766 .
C81 C81 C82 141(3) 2_766 .
N81 C81 C82 163.0(15) . .

loop_
_geom_bond_atom_site_label_1
_geom_bond_atom_site_label_2
_geom_bond_distance
_geom_bond_site_symmetry_2
C1 O1 1.203(5) .
C1 N1 1.370(6) .
C1 N2 1.387(6) .
C1A N19 1.428(6) .
C1A N1 1.451(6) .
C1A C2A 1.533(6) .
C1A C1B 1.533(7) .
C1B O1B 1.203(5) .
C1B N1B 1.377(6) .
N1B C2B 1.371(6) .
N1B C1H 1.491(12) .
N1B C1D 1.494(12) .
C1D C1E 1.506(16) .
C1E C1F 1.537(17) .
C1F C1G 1.52(2) .
C1H C1I 1.491(17) .
C1I C1J 1.51(2) .
C1J C1K 1.56(3) .
N1 C10 1.451(6) 2_676
C2 N2 1.436(6) .
C2 N3 1.474(6) .
C2A N2 1.423(6) .
C2A N18 1.436(6) .
C2A C2B 1.517(7) .
C2B O2B 1.216(6) .
C3 O3 1.221(5) .
C3 N3 1.355(6) .
C3 C4 1.467(7) .
N3 N17 1.419(5) .
C4 C16 1.380(7) .
C4 C5 1.394(7) .
C5 C6 1.389(7) .
C6 C14 1.380(7) .
C6 C7 1.488(7) .
C7 O7 1.206(6) .
C7 N7 1.367(6) .
N7 N12 1.412(5) .
N7 C8 1.475(6) .
C8 N8 1.425(6) .
C8A N11 1.422(6) .
C8A N8 1.438(6) .
C8A C9A 1.536(7) .
C8A C8B 1.546(7) .
C8B O8B 1.215(6) .
C8B N8B 1.365(6) .
N8B C9B 1.390(7) .
N8B C8D 1.494(7) .
C8D C8E 1.472(10) .
C8E C8F 1.563(11) .
C8F C8G 1.475(12) .
N8 C9 1.379(6) .
C9 O9 1.205(6) .
C9 N9 1.389(6) .
C9A N10 1.433(6) .
C9A N9 1.450(6) .
C9A C9B 1.543(7) .
C9B O9B 1.195(6) .
N9 C20 1.450(6) 2_676
C10 N1 1.451(6) 2_676
C10 N10 1.457(6) .
N10 C11 1.370(6) .
C11 O11 1.211(6) .
C11 N11 1.392(6) .
N11 C12 1.443(6) .
C12 N12 1.482(6) .
N12 C13 1.378(6) .
C13 O13 1.217(6) .
C13 C14 1.482(7) .
C14 C15 1.390(7) .
C15 C16 1.385(7) .
C16 C17 1.476(7) .
C17 O17 1.228(6) .
C17 N17 1.372(6) .
N17 C18 1.465(6) .
C18 N18 1.435(6) .
N18 C19 1.391(6) .
C19 O19 1.205(5) .
C19 N19 1.384(6) .
N19 C20 1.459(6) .
C20 N9 1.450(6) 2_676
N31 C31 1.205(19) .
C31 C32 1.525(16) .
N31A C31A 1.26(2) .
C31A C32A 1.48(3) .
C33 N33 1.130(9) .
C33 C34 1.378(10) .
C35 N35 1.111(8) .
C35 C36 1.432(10) .
N37 C37 1.166(17) .
C37 C38 1.515(19) .
N37B C37B 1.04(5) .
N41 C41 1.214(14) .
C41 C42 1.403(18) .
C51 C52 1.55(2) .
N61 C61 1.06(3) .
N61 N61 1.72(6) 2_676
C71 C72 1.10(4) .
N73 C73 1.19(4) .
C73 C74 1.52(4) .
N81 C81 0.53(2) 2_766
N81 C82 1.141(18) 2_766
N81 C81 1.317(12) .
N81 N81 1.74(2) 2_766
C81 N81 0.53(2) 2_766
C81 C81 1.01(3) 2_766
C81 C82 1.583(14) .

loop_
_geom_torsion_atom_site_label_1
_geom_torsion_atom_site_label_2
_geom_torsion_atom_site_label_3
_geom_torsion_atom_site_label_4
_geom_torsion
_geom_torsion_site_symmetry_1
_geom_torsion_site_symmetry_4
N19 C1A C1B O1B -68.4(6) . .
N1 C1A C1B O1B 68.1(6) . .
C2A C1A C1B O1B 179.8(5) . .
N19 C1A C1B N1B 111.9(4) . .
N1 C1A C1B N1B -111.6(4) . .
C2A C1A C1B N1B 0.1(5) . .
O1B C1B N1B C2B 179.9(5) . .
C1A C1B N1B C2B -0.4(5) . .
O1B C1B N1B C1H -12.6(9) . .
C1A C1B N1B C1H 167.1(6) . .
O1B C1B N1B C1D 19.6(9) . .
C1A C1B N1B C1D -160.7(6) . .
C2B N1B C1D C1E 100.2(9) . .
C1B N1B C1D C1E -101.1(8) . .
C1H N1B C1D C1E -2.5(11) . .
N1B C1D C1E C1F 174.4(9) . .
C1D C1E C1F C1G -172.9(12) . .
C2B N1B C1H C1I -103.2(10) . .
C1B N1B C1H C1I 90.7(10) . .
C1D N1B C1H C1I -7.1(12) . .
N1B C1H C1I C1J -177.9(11) . .
C1H C1I C1J C1K -179.1(15) . .
O1 C1 N1 C10 -8.6(7) . 2_676
N2 C1 N1 C10 169.9(4) . 2_676
O1 C1 N1 C1A 180.0(4) . .
N2 C1 N1 C1A -1.6(5) . .
N19 C1A N1 C1 -111.5(4) . .
C2A C1A N1 C1 1.3(5) . .
C1B C1A N1 C1 113.7(4) . .
N19 C1A N1 C10 77.5(5) . 2_676
C2A C1A N1 C10 -169.7(4) . 2_676
C1B C1A N1 C10 -57.3(6) . 2_676
N19 C1A C2A N2 120.9(4) . .
N1 C1A C2A N2 -0.5(4) . .
C1B C1A C2A N2 -121.1(4) . .
N19 C1A C2A N18 0.6(4) . .
N1 C1A C2A N18 -120.9(4) . .
C1B C1A C2A N18 118.5(4) . .
N19 C1A C2A C2B -117.8(4) . .
N1 C1A C2A C2B 120.7(4) . .
C1B C1A C2A C2B 0.2(4) . .
C1B N1B C2B O2B 179.4(5) . .
C1H N1B C2B O2B 12.6(10) . .
C1D N1B C2B O2B -20.8(9) . .
C1B N1B C2B C2A 0.5(6) . .
C1H N1B C2B C2A -166.3(7) . .
C1D N1B C2B C2A 160.2(6) . .
N2 C2A C2B O2B -64.5(6) . .
N18 C2A C2B O2B 67.5(6) . .
C1A C2A C2B O2B -179.4(5) . .
N2 C2A C2B N1B 114.5(4) . .
N18 C2A C2B N1B -113.5(4) . .
C1A C2A C2B N1B -0.4(5) . .
O1 C1 N2 C2A 179.7(4) . .
N1 C1 N2 C2A 1.2(5) . .
O1 C1 N2 C2 -11.0(7) . .
N1 C1 N2 C2 170.5(4) . .
N18 C2A N2 C1 113.4(4) . .
C2B C2A N2 C1 -115.6(4) . .
C1A C2A N2 C1 -0.4(5) . .
N18 C2A N2 C2 -56.3(5) . .
C2B C2A N2 C2 74.7(5) . .
C1A C2A N2 C2 -170.1(4) . .
N3 C2 N2 C1 -85.3(5) . .
N3 C2 N2 C2A 83.0(5) . .
O3 C3 N3 N17 -178.4(4) . .
C4 C3 N3 N17 1.1(6) . .
O3 C3 N3 C2 -11.6(6) . .
C4 C3 N3 C2 167.9(4) . .
N2 C2 N3 C3 135.9(4) . .
N2 C2 N3 N17 -56.7(5) . .
O3 C3 C4 C16 -176.9(4) . .
N3 C3 C4 C16 3.7(7) . .
O3 C3 C4 C5 6.7(7) . .
N3 C3 C4 C5 -172.7(4) . .
C16 C4 C5 C6 -2.3(7) . .
C3 C4 C5 C6 174.1(4) . .
C4 C5 C6 C14 2.3(7) . .
C4 C5 C6 C7 -177.8(4) . .
C14 C6 C7 O7 176.3(5) . .
C5 C6 C7 O7 -3.6(8) . .
C14 C6 C7 N7 -3.3(7) . .
C5 C6 C7 N7 176.8(5) . .
O7 C7 N7 N12 -179.2(5) . .
C6 C7 N7 N12 0.4(7) . .
O7 C7 N7 C8 -2.2(7) . .
C6 C7 N7 C8 177.4(4) . .
C7 N7 C8 N8 -122.7(5) . .
N12 N7 C8 N8 54.5(6) . .
N11 C8A C8B O8B -68.6(7) . .
N8 C8A C8B O8B 63.9(7) . .
C9A C8A C8B O8B 178.0(5) . .
N11 C8A C8B N8B 111.8(5) . .
N8 C8A C8B N8B -115.8(5) . .
C9A C8A C8B N8B -1.6(5) . .
O8B C8B N8B C9B 178.8(5) . .
C8A C8B N8B C9B -1.6(6) . .
O8B C8B N8B C8D 13.9(9) . .
C8A C8B N8B C8D -166.5(5) . .
C8B N8B C8D C8E -107.5(7) . .
C9B N8B C8D C8E 88.3(7) . .
N8B C8D C8E C8F -169.6(6) . .
C8D C8E C8F C8G 74.4(11) . .
N7 C8 N8 C9 84.5(5) . .
N7 C8 N8 C8A -82.4(5) . .
N11 C8A N8 C9 -114.3(4) . .
C9A C8A N8 C9 0.8(5) . .
C8B C8A N8 C9 114.6(4) . .
N11 C8A N8 C8 54.2(6) . .
C9A C8A N8 C8 169.3(4) . .
C8B C8A N8 C8 -76.9(5) . .
C8 N8 C9 O9 11.0(7) . .
C8A N8 C9 O9 179.1(4) . .
C8 N8 C9 N9 -171.6(4) . .
C8A N8 C9 N9 -3.5(5) . .
N11 C8A C9A N10 1.5(4) . .
N8 C8A C9A N10 -120.1(4) . .
C8B C8A C9A N10 119.7(4) . .
N11 C8A C9A N9 123.7(4) . .
N8 C8A C9A N9 2.1(4) . .
C8B C8A C9A N9 -118.1(4) . .
N11 C8A C9A C9B -114.5(4) . .
N8 C8A C9A C9B 123.9(4) . .
C8B C8A C9A C9B 3.7(5) . .
C8B N8B C9B O9B -173.3(5) . .
C8D N8B C9B O9B -7.6(8) . .
C8B N8B C9B C9A 4.1(6) . .
C8D N8B C9B C9A 169.7(5) . .
N10 C9A C9B O9B 61.6(7) . .
N9 C9A C9B O9B -74.5(7) . .
C8A C9A C9B O9B 172.6(5) . .
N10 C9A C9B N8B -115.7(4) . .
N9 C9A C9B N8B 108.2(5) . .
C8A C9A C9B N8B -4.7(5) . .
O9 C9 N9 C20 6.5(7) . 2_676
N8 C9 N9 C20 -170.9(4) . 2_676
O9 C9 N9 C9A -177.6(4) . .
N8 C9 N9 C9A 5.0(5) . .
N10 C9A N9 C9 108.4(4) . .
C8A C9A N9 C9 -4.3(5) . .
C9B C9A N9 C9 -118.2(4) . .
N10 C9A N9 C20 -75.9(5) . 2_676
C8A C9A N9 C20 171.4(4) . 2_676
C9B C9A N9 C20 57.5(6) . 2_676
N9 C9A N10 C11 -111.3(4) . .
C8A C9A N10 C11 1.2(4) . .
C9B C9A N10 C11 113.0(4) . .
N9 C9A N10 C10 72.6(5) . .
C8A C9A N10 C10 -174.9(4) . .
C9B C9A N10 C10 -63.1(5) . .
N1 C10 N10 C11 103.0(5) 2_676 .
N1 C10 N10 C9A -81.2(5) 2_676 .
C9A N10 C11 O11 -178.9(4) . .
C10 N10 C11 O11 -2.6(7) . .
C9A N10 C11 N11 -3.5(5) . .
C10 N10 C11 N11 172.7(3) . .
O11 C11 N11 C8A -180.0(4) . .
N10 C11 N11 C8A 4.6(5) . .
O11 C11 N11 C12 -24.7(6) . .
N10 C11 N11 C12 159.8(4) . .
N8 C8A N11 C11 111.3(4) . .
C9A C8A N11 C11 -3.7(4) . .
C8B C8A N11 C11 -116.7(4) . .
N8 C8A N11 C12 -44.3(5) . .
C9A C8A N11 C12 -159.4(4) . .
C8B C8A N11 C12 87.6(5) . .
C11 N11 C12 N12 -80.4(5) . .
C8A N11 C12 N12 72.2(5) . .
C7 N7 N12 C13 2.6(7) . .
C8 N7 N12 C13 -174.5(4) . .
C7 N7 N12 C12 -166.8(4) . .
C8 N7 N12 C12 16.1(6) . .
N11 C12 N12 C13 115.3(5) . .
N11 C12 N12 N7 -74.7(5) . .
N7 N12 C13 O13 179.0(5) . .
C12 N12 C13 O13 -11.5(7) . .
N7 N12 C13 C14 -2.5(7) . .
C12 N12 C13 C14 167.0(4) . .
C5 C6 C14 C15 -0.9(8) . .
C7 C6 C14 C15 179.2(5) . .
C5 C6 C14 C13 -176.8(5) . .
C7 C6 C14 C13 3.3(7) . .
O13 C13 C14 C6 178.1(5) . .
N12 C13 C14 C6 -0.4(7) . .
O13 C13 C14 C15 2.1(8) . .
N12 C13 C14 C15 -176.4(5) . .
C6 C14 C15 C16 -0.5(8) . .
C13 C14 C15 C16 175.4(5) . .
C5 C4 C16 C15 0.9(8) . .
C3 C4 C16 C15 -175.4(5) . .
C5 C4 C16 C17 174.1(5) . .
C3 C4 C16 C17 -2.2(7) . .
C14 C15 C16 C4 0.6(8) . .
C14 C15 C16 C17 -172.8(5) . .
C4 C16 C17 O17 -179.8(5) . .
C15 C16 C17 O17 -6.6(8) . .
C4 C16 C17 N17 -4.0(7) . .
C15 C16 C17 N17 169.3(5) . .
O17 C17 N17 N3 -175.3(4) . .
C16 C17 N17 N3 8.8(6) . .
O17 C17 N17 C18 20.9(7) . .
C16 C17 N17 C18 -155.0(4) . .
C3 N3 N17 C17 -7.7(6) . .
C2 N3 N17 C17 -174.3(4) . .
C3 N3 N17 C18 155.8(4) . .
C2 N3 N17 C18 -10.8(5) . .
C17 N17 C18 N18 -125.2(4) . .
N3 N17 C18 N18 70.7(5) . .
N17 C18 N18 C19 84.6(5) . .
N17 C18 N18 C2A -73.3(5) . .
N2 C2A N18 C19 -113.3(4) . .
C2B C2A N18 C19 114.5(4) . .
C1A C2A N18 C19 0.7(5) . .
N2 C2A N18 C18 47.2(5) . .
C2B C2A N18 C18 -85.0(5) . .
C1A C2A N18 C18 161.2(4) . .
C18 N18 C19 O19 22.0(7) . .
C2A N18 C19 O19 -178.4(4) . .
C18 N18 C19 N19 -161.4(4) . .
C2A N18 C19 N19 -1.7(5) . .
O19 C19 N19 C1A 178.7(4) . .
N18 C19 N19 C1A 2.2(5) . .
O19 C19 N19 C20 3.4(7) . .
N18 C19 N19 C20 -173.2(4) . .
N1 C1A N19 C19 110.4(4) . .
C2A C1A N19 C19 -1.7(5) . .
C1B C1A N19 C19 -113.5(4) . .
N1 C1A N19 C20 -74.5(5) . .
C2A C1A N19 C20 173.5(4) . .
C1B C1A N19 C20 61.6(5) . .
C19 N19 C20 N9 -103.2(5) . 2_676
C1A N19 C20 N9 82.1(5) . 2_676
C81 N81 C81 N81 0.000(16) 2_766 2_766
C82 N81 C81 N81 -162(22) 2_766 2_766
C82 N81 C81 C81 -162(22) 2_766 2_766
N81 N81 C81 C81 0.00(3) 2_766 2_766
C81 N81 C81 C82 -3(4) 2_766 .
C82 N81 C81 C82 -166(18) 2_766 .
N81 N81 C81 C82 -3(4) 2_766 .
